data_7112547
loop_
_publ_author_name
'Moilanen, Jani'
'Borau-Garcia, Javier'
'Roesler, Roland'
'Tuononen, Heikki M.'

_publ_section_title
;
 Paramagnetic aluminium \b-diketiminate.
;
_journal_issue 71
_journal_name_full 'Chemical communications (Cambridge, England)'
_journal_page_first 8949
_journal_page_last 8951
_journal_paper_doi 10.1039/c2cc34051h
_journal_volume 48
_journal_year 2012
_chemical_formula_moiety 'C23 H21 Al N4'
_chemical_formula_sum 'C23 H21 Al N4'
_chemical_formula_weight 380.42
_chemical_name_systematic
;
?
;
_space_group_IT_number 14
_symmetry_cell_setting monoclinic
_symmetry_space_group_name_Hall '-P 2ybc'
_symmetry_space_group_name_H-M 'P 1 21/c 1'
_atom_sites_solution_hydrogens geom
_atom_sites_solution_primary direct
_atom_sites_solution_secondary difmap
_audit_creation_method SHELXL-97
_cell_angle_alpha 90.00
_cell_angle_beta 90.540(2)
_cell_angle_gamma 90.00
_cell_formula_units_Z 4
_cell_length_a 13.3810(9)
_cell_length_b 9.4130(4)
_cell_length_c 15.6040(10)
_cell_measurement_reflns_used 5851
_cell_measurement_temperature 173(2)
_cell_measurement_theta_max 24.99
_cell_measurement_theta_min 2.96
_cell_volume 1965.3(2)
_computing_structure_refinement 'SHELXL-97 (Sheldrick, 1997)'
_diffrn_ambient_temperature 173(2)
_diffrn_measured_fraction_theta_full 0.983
_diffrn_measured_fraction_theta_max 0.983
_diffrn_measurement_device_type 'Nonius KappaCCD'
_diffrn_measurement_method ' \w and \f '
_diffrn_radiation_monochromator graphite
_diffrn_radiation_source 'fine-focus sealed tube'
_diffrn_radiation_type MoK\a
_diffrn_radiation_wavelength 0.71073
_diffrn_reflns_av_R_equivalents 0.0534
_diffrn_reflns_av_sigmaI/netI 0.0636
_diffrn_reflns_limit_h_max 15
_diffrn_reflns_limit_h_min -15
_diffrn_reflns_limit_k_max 11
_diffrn_reflns_limit_k_min -11
_diffrn_reflns_limit_l_max 18
_diffrn_reflns_limit_l_min -18
_diffrn_reflns_number 5851
_diffrn_reflns_theta_full 24.99
_diffrn_reflns_theta_max 24.99
_diffrn_reflns_theta_min 2.96
_exptl_absorpt_coefficient_mu 0.119
_exptl_absorpt_correction_T_max 0.9953
_exptl_absorpt_correction_T_min 0.9720
_exptl_absorpt_correction_type multi-scan
_exptl_absorpt_process_details 'SORTAV: (Blessing, 1997)'
_exptl_crystal_colour Red-orange
_exptl_crystal_density_diffrn 1.286
_exptl_crystal_density_method 'not measured'
_exptl_crystal_description Rhombohedral
_exptl_crystal_F_000 800
_exptl_crystal_size_max 0.24
_exptl_crystal_size_mid 0.04
_exptl_crystal_size_min 0.04
_refine_diff_density_max 0.268
_refine_diff_density_min -0.338
_refine_diff_density_rms 0.063
_refine_ls_extinction_method none
_refine_ls_goodness_of_fit_ref 1.058
_refine_ls_hydrogen_treatment mixed
_refine_ls_matrix_type full
_refine_ls_number_parameters 261
_refine_ls_number_reflns 3399
_refine_ls_number_restraints 0
_refine_ls_restrained_S_all 1.058
_refine_ls_R_factor_all 0.1035
_refine_ls_R_factor_gt 0.0739
_refine_ls_shift/su_max 0.000
_refine_ls_shift/su_mean 0.000
_refine_ls_structure_factor_coef Fsqd
_refine_ls_weighting_details 'calc w=1/[\s^2^(Fo^2^)+(0.0000P)^2^+5.8443P] where P=(Fo^2^+2Fc^2^)/3'
_refine_ls_weighting_scheme calc
_refine_ls_wR_factor_gt 0.1354
_refine_ls_wR_factor_ref 0.1555
_reflns_number_gt 2515
_reflns_number_total 3399
_reflns_threshold_expression >2sigma(I)
_cod_data_source_file c2cc34051h.txt
_cod_data_source_block shelxl
_cod_depositor_comments
;
The following automatic conversions were performed:

'_symmetry_cell_setting' value 'Monoclinic' changed to 'monoclinic'
according to
/usr/data/users/saulius/automatic-downloads/retrospective/RSC/lib/dictionaries/cif_core.dic
dictionary named 'cif_core.dic' version 2.4.2 from
2011-04-26.

'_exptl_absorpt_correction_type' value 'Multi-scan'
changed to 'multi-scan' according to
/usr/data/users/saulius/automatic-downloads/retrospective/RSC/lib/dictionaries/cif_core.dic
dictionary named 'cif_core.dic' version 2.4.2 from 2011-04-26.

Automatic conversion script
Id: cif_fix_values 2281 2013-09-26 08:29:07Z andrius 
;
_cod_original_sg_symbol_H-M 'P 21/c'
_cod_database_code 7112547

loop_
_symmetry_equiv_pos_as_xyz
'x, y, z'
'-x, y+1/2, -z+1/2'
'-x, -y, -z'
'x, -y-1/2, z-1/2'

loop_
_atom_site_label
_atom_site_type_symbol
_atom_site_fract_x
_atom_site_fract_y
_atom_site_fract_z
_atom_site_U_iso_or_equiv
_atom_site_adp_type
_atom_site_occupancy
_atom_site_symmetry_multiplicity
_atom_site_calc_flag
_atom_site_refinement_flags
C23 C 0.2198(3) 0.9061(4) 0.9705(3) 0.0379(10) Uani 1 1 d .
H23A H 0.2027 0.8404 1.0168 0.057 Uiso 0.50 1 calc PR
H23C H 0.1644 0.9726 0.9610 0.057 Uiso 0.50 1 calc PR
H23E H 0.2802 0.9592 0.9863 0.057 Uiso 0.50 1 calc PR
H23D H 0.2288 1.0077 0.9593 0.057 Uiso 0.50 1 calc PR
H23F H 0.2671 0.8756 1.0151 0.057 Uiso 0.50 1 calc PR
H23B H 0.1513 0.8889 0.9897 0.057 Uiso 0.50 1 calc PR
C2 C 0.3205(4) 0.3805(5) 0.8094(3) 0.0493(12) Uani 1 1 d .
H2 H 0.3760 0.3361 0.7829 0.059 Uiso 1 1 calc R
C3 C 0.2440(4) 0.2994(5) 0.8478(3) 0.0565(14) Uani 1 1 d .
H3 H 0.2490 0.1988 0.8496 0.068 Uiso 1 1 calc R
C4 C 0.1643(4) 0.3646(5) 0.8818(3) 0.0510(13) Uani 1 1 d .
H4 H 0.1141 0.3096 0.9089 0.061 Uiso 1 1 calc R
C5 C 0.1540(3) 0.5175(4) 0.8776(2) 0.0369(10) Uani 1 1 d .
C6 C 0.0643(3) 0.5820(5) 0.8987(3) 0.0438(11) Uani 1 1 d .
C7 C 0.0311(3) 0.7191(5) 0.8740(3) 0.0397(10) Uani 1 1 d .
C8 C -0.0707(3) 0.7565(6) 0.8835(3) 0.0566(14) Uani 1 1 d .
H8 H -0.1155 0.6910 0.9090 0.068 Uiso 1 1 calc R
C9 C -0.1049(4) 0.8847(7) 0.8565(3) 0.0678(17) Uani 1 1 d .
H9 H -0.1733 0.9088 0.8632 0.081 Uiso 1 1 calc R
C10 C -0.0390(4) 0.9811(6) 0.8188(3) 0.0605(15) Uani 1 1 d .
H10 H -0.0614 1.0713 0.7991 0.073 Uiso 1 1 calc R
C11 C 0.0574(3) 0.9414(5) 0.8114(3) 0.0444(11) Uani 1 1 d .
H11 H 0.1024 1.0067 0.7860 0.053 Uiso 1 1 calc R
C12 C 0.2215(3) 0.8447(4) 0.6836(2) 0.0332(9) Uani 1 1 d .
H12 H 0.1750 0.7687 0.6877 0.040 Uiso 1 1 calc R
C13 C 0.2250(3) 0.9174(4) 0.6090(2) 0.0364(10) Uani 1 1 d .
H13 H 0.1834 0.8922 0.5617 0.044 Uiso 1 1 calc R
C14 C 0.2929(3) 1.0324(4) 0.6037(3) 0.0362(10) Uani 1 1 d .
H14 H 0.2937 1.0909 0.5542 0.043 Uiso 1 1 calc R
C15 C 0.3560(3) 1.0582(4) 0.6691(2) 0.0324(9) Uani 1 1 d .
H15 H 0.4017 1.1351 0.6649 0.039 Uiso 1 1 calc R
C16 C 0.3563(3) 0.9727(4) 0.7452(2) 0.0305(9) Uani 1 1 d .
C17 C 0.4319(3) 0.9876(4) 0.8065(3) 0.0325(9) Uani 1 1 d .
C18 C 0.4565(3) 0.8943(4) 0.8734(2) 0.0283(9) Uani 1 1 d .
C19 C 0.5484(3) 0.9088(4) 0.9190(3) 0.0345(10) Uani 1 1 d .
H19 H 0.5937 0.9821 0.9038 0.041 Uiso 1 1 calc R
C20 C 0.5721(3) 0.8182(5) 0.9846(3) 0.0413(11) Uani 1 1 d .
H20 H 0.6331 0.8296 1.0156 0.050 Uiso 1 1 calc R
C21 C 0.5068(3) 0.7094(5) 1.0058(3) 0.0400(10) Uani 1 1 d .
H21 H 0.5218 0.6455 1.0513 0.048 Uiso 1 1 calc R
C22 C 0.4208(3) 0.6973(4) 0.9597(3) 0.0363(9) Uani 1 1 d .
H22 H 0.3770 0.6213 0.9733 0.044 Uiso 1 1 calc R
C1 C 0.3116(3) 0.5226(4) 0.8117(3) 0.0390(10) Uani 1 1 d .
H1 H 0.3634 0.5771 0.7866 0.047 Uiso 1 1 calc R
Al1 Al 0.24414(8) 0.79759(12) 0.86426(7) 0.0285(3) Uani 1 1 d .
N1 N 0.2337(2) 0.5945(3) 0.8475(2) 0.0314(8) Uani 1 1 d .
N2 N 0.0946(2) 0.8143(4) 0.8379(2) 0.0342(8) Uani 1 1 d .
N3 N 0.2806(2) 0.8734(3) 0.7539(2) 0.0291(7) Uani 1 1 d .
N4 N 0.3930(2) 0.7861(3) 0.8953(2) 0.0312(8) Uani 1 1 d .
H17 H 0.479(3) 1.058(4) 0.794(2) 0.035(11) Uiso 1 1 d .
H6 H 0.019(4) 0.519(5) 0.922(3) 0.066(15) Uiso 1 1 d .

loop_
_atom_site_aniso_label
_atom_site_aniso_U_11
_atom_site_aniso_U_22
_atom_site_aniso_U_33
_atom_site_aniso_U_23
_atom_site_aniso_U_13
_atom_site_aniso_U_12
C23 0.034(2) 0.039(2) 0.041(2) -0.010(2) -0.0029(19) 0.0001(19)
C2 0.056(3) 0.039(3) 0.052(3) -0.010(2) -0.017(2) 0.012(2)
C3 0.091(4) 0.030(2) 0.048(3) 0.000(2) -0.026(3) -0.001(3)
C4 0.075(4) 0.039(3) 0.038(3) 0.007(2) -0.012(2) -0.022(3)
C5 0.045(3) 0.041(2) 0.024(2) 0.0033(18) -0.0039(18) -0.013(2)
C6 0.046(3) 0.053(3) 0.032(2) -0.001(2) 0.004(2) -0.022(2)
C7 0.032(2) 0.062(3) 0.025(2) -0.007(2) -0.0001(17) -0.011(2)
C8 0.025(2) 0.092(4) 0.053(3) -0.021(3) 0.004(2) -0.007(3)
C9 0.033(3) 0.120(5) 0.051(3) -0.032(3) -0.006(2) 0.020(3)
C10 0.053(3) 0.086(4) 0.042(3) -0.007(3) -0.006(2) 0.032(3)
C11 0.042(2) 0.055(3) 0.036(2) -0.002(2) -0.002(2) 0.019(2)
C12 0.034(2) 0.033(2) 0.033(2) -0.0021(18) -0.0004(18) -0.0030(18)
C13 0.040(2) 0.042(2) 0.027(2) -0.0047(19) -0.0016(18) -0.002(2)
C14 0.043(2) 0.036(2) 0.030(2) 0.0043(18) 0.0077(19) 0.0034(19)
C15 0.039(2) 0.026(2) 0.033(2) 0.0013(17) 0.0018(18) -0.0034(18)
C16 0.027(2) 0.029(2) 0.036(2) -0.0039(18) 0.0055(17) 0.0029(17)
C17 0.030(2) 0.028(2) 0.040(2) 0.0016(18) 0.0019(18) -0.0045(18)
C18 0.027(2) 0.0268(19) 0.031(2) -0.0093(17) 0.0032(16) 0.0015(16)
C19 0.025(2) 0.035(2) 0.043(2) -0.013(2) 0.0012(18) -0.0011(17)
C20 0.035(2) 0.043(2) 0.047(3) -0.016(2) -0.010(2) 0.009(2)
C21 0.042(2) 0.041(2) 0.037(2) -0.002(2) -0.0085(19) 0.013(2)
C22 0.041(2) 0.034(2) 0.033(2) 0.0028(19) 0.0003(18) -0.0018(19)
C1 0.041(2) 0.036(2) 0.040(2) -0.003(2) -0.004(2) 0.003(2)
Al1 0.0271(6) 0.0282(6) 0.0303(6) 0.0012(5) 0.0010(5) -0.0004(5)
N1 0.0311(18) 0.0272(17) 0.0359(19) -0.0003(15) -0.0046(15) -0.0020(14)
N2 0.0298(18) 0.044(2) 0.0282(18) 0.0008(16) -0.0020(14) 0.0020(16)
N3 0.0302(17) 0.0285(17) 0.0287(17) 0.0008(14) 0.0004(14) -0.0042(14)
N4 0.0299(17) 0.0308(18) 0.0329(18) -0.0006(15) 0.0017(14) 0.0014(14)

loop_
_atom_type_symbol
_atom_type_description
_atom_type_scat_dispersion_real
_atom_type_scat_dispersion_imag
_atom_type_scat_source
C C 0.0033 0.0016 'International Tables Vol C Tables 4.2.6.8 and 6.1.1.4'
H H 0.0000 0.0000 'International Tables Vol C Tables 4.2.6.8 and 6.1.1.4'
Al Al 0.0645 0.0514 'International Tables Vol C Tables 4.2.6.8 and 6.1.1.4'
N N 0.0061 0.0033 'International Tables Vol C Tables 4.2.6.8 and 6.1.1.4'

loop_
_geom_angle_atom_site_label_1
_geom_angle_atom_site_label_2
_geom_angle_atom_site_label_3
_geom_angle
Al1 C23 H23A 109.5
Al1 C23 H23C 109.5
H23A C23 H23C 109.5
Al1 C23 H23E 109.5
H23A C23 H23E 109.5
H23C C23 H23E 109.5
Al1 C23 H23D 109.5
H23A C23 H23D 141.1
H23C C23 H23D 56.3
H23E C23 H23D 56.3
Al1 C23 H23F 109.5
H23A C23 H23F 56.3
H23C C23 H23F 141.1
H23E C23 H23F 56.3
H23D C23 H23F 109.5
Al1 C23 H23B 109.5
H23A C23 H23B 56.3
H23C C23 H23B 56.3
H23E C23 H23B 141.1
H23D C23 H23B 109.5
H23F C23 H23B 109.5
C1 C2 C3 117.5(5)
C1 C2 H2 121.3
C3 C2 H2 121.3
C4 C3 C2 120.1(4)
C4 C3 H3 119.9
C2 C3 H3 119.9
C3 C4 C5 120.7(5)
C3 C4 H4 119.6
C5 C4 H4 119.6
N1 C5 C6 121.7(4)
N1 C5 C4 117.8(4)
C6 C5 C4 120.4(4)
C5 C6 C7 127.1(4)
C5 C6 H6 113(3)
C7 C6 H6 119(3)
N2 C7 C8 119.0(4)
N2 C7 C6 121.1(4)
C8 C7 C6 119.8(4)
C9 C8 C7 120.7(5)
C9 C8 H8 119.6
C7 C8 H8 119.6
C8 C9 C10 119.7(5)
C8 C9 H9 120.1
C10 C9 H9 120.1
C11 C10 C9 117.5(5)
C11 C10 H10 121.2
C9 C10 H10 121.2
C10 C11 N2 124.5(5)
C10 C11 H11 117.8
N2 C11 H11 117.8
C13 C12 N3 124.3(4)
C13 C12 H12 117.8
N3 C12 H12 117.8
C12 C13 C14 117.6(4)
C12 C13 H13 121.2
C14 C13 H13 121.2
C15 C14 C13 119.7(4)
C15 C14 H14 120.2
C13 C14 H14 120.2
C14 C15 C16 121.6(4)
C14 C15 H15 119.2
C16 C15 H15 119.2
N3 C16 C17 121.8(4)
N3 C16 C15 117.6(3)
C17 C16 C15 120.5(4)
C16 C17 C18 127.8(4)
C16 C17 H17 114(2)
C18 C17 H17 117(2)
N4 C18 C17 120.6(3)
N4 C18 C19 118.8(4)
C17 C18 C19 120.6(4)
C20 C19 C18 120.5(4)
C20 C19 H19 119.7
C18 C19 H19 119.7
C19 C20 C21 119.8(4)
C19 C20 H20 120.1
C21 C20 H20 120.1
C22 C21 C20 117.9(4)
C22 C21 H21 121.0
C20 C21 H21 121.0
N4 C22 C21 124.5(4)
N4 C22 H22 117.8
C21 C22 H22 117.8
C2 C1 N1 124.9(4)
C2 C1 H1 117.6
N1 C1 H1 117.6
N3 Al1 N1 105.25(15)
N3 Al1 C23 127.01(17)
N1 Al1 C23 127.72(17)
N3 Al1 N2 92.70(14)
N1 Al1 N2 88.84(14)
C23 Al1 N2 87.72(15)
N3 Al1 N4 88.70(13)
N1 Al1 N4 92.76(14)
C23 Al1 N4 89.81(15)
N2 Al1 N4 177.53(14)
C1 N1 C5 118.4(3)
C1 N1 Al1 119.4(3)
C5 N1 Al1 122.0(3)
C11 N2 C7 118.5(4)
C11 N2 Al1 118.9(3)
C7 N2 Al1 118.7(3)
C12 N3 C16 118.1(3)
C12 N3 Al1 119.4(3)
C16 N3 Al1 121.8(3)
C22 N4 C18 118.5(3)
C22 N4 Al1 117.8(3)
C18 N4 Al1 120.3(2)

loop_
_geom_bond_atom_site_label_1
_geom_bond_atom_site_label_2
_geom_bond_distance
C23 Al1 1.977(4)
C23 H23A 0.9800
C23 H23C 0.9800
C23 H23E 0.9800
C23 H23D 0.9800
C23 H23F 0.9800
C23 H23B 0.9800
C2 C1 1.343(6)
C2 C3 1.414(7)
C2 H2 0.9500
C3 C4 1.344(7)
C3 H3 0.9500
C4 C5 1.447(6)
C4 H4 0.9500
C5 N1 1.376(5)
C5 C6 1.388(6)
C6 C7 1.417(6)
C6 H6 0.92(5)
C7 N2 1.361(5)
C7 C8 1.416(6)
C8 C9 1.356(8)
C8 H8 0.9500
C9 C10 1.399(8)
C9 H9 0.9500
C10 C11 1.350(6)
C10 H10 0.9500
C11 N2 1.358(5)
C11 H11 0.9500
C12 C13 1.352(5)
C12 N3 1.373(5)
C12 H12 0.9500
C13 C14 1.416(6)
C13 H13 0.9500
C14 C15 1.340(5)
C14 H14 0.9500
C15 C16 1.435(5)
C15 H15 0.9500
C16 N3 1.385(5)
C16 C17 1.393(5)
C17 C18 1.401(5)
C17 H17 0.94(4)
C18 N4 1.372(5)
C18 C19 1.422(5)
C19 C20 1.368(6)
C19 H19 0.9500
C20 C21 1.389(6)
C20 H20 0.9500
C21 C22 1.357(6)
C21 H21 0.9500
C22 N4 1.355(5)
C22 H22 0.9500
C1 N1 1.367(5)
C1 H1 0.9500
Al1 N3 1.932(3)
Al1 N1 1.934(3)
Al1 N2 2.045(3)
Al1 N4 2.049(3)
